data_7202072
loop_
_publ_author_name
'Giffard, Michel'
'Mercier, Nicolas'
'Gravoueille, Beno\^it'
'Ripaud, Emilie'
'Luc, Jer\^ome'
'Sahraoui, Bouchta'

_publ_section_title
;
 Polymorphism of lead(ii) benzenethiolate: a noncentrosymmetric new
 allotropic form of Pb(SPh)2
;
_journal_issue 8
_journal_name_full CrystEngComm
_journal_page_first 968
_journal_paper_doi 10.1039/b803434f
_journal_volume 10
_journal_year 2008
_chemical_absolute_configuration ad
_chemical_formula_sum 'C12 H10 Pb S2'
_chemical_formula_weight 425.54
_space_group_IT_number 29
_symmetry_cell_setting orthorhombic
_symmetry_space_group_name_Hall 'P -2ac 2a'
_symmetry_space_group_name_H-M 'P 21 c a'
_audit_creation_date 2007-10-08T18:16:06-00:00
_audit_creation_method 'WinGX routine CIF_UPDATE'
_cell_angle_alpha 90
_cell_angle_beta 90
_cell_angle_gamma 90
_cell_formula_units_Z 4
_cell_length_a 27.1492(11)
_cell_length_b 6.0119(2)
_cell_length_c 7.2935(3)
_cell_measurement_temperature 293(2)
_cell_volume 1190.43(8)
_computing_structure_refinement 'SHELXL-97 (Sheldrick, 1997)'
_diffrn_ambient_temperature 293(2)
_diffrn_detector_area_resol_mean 9
_diffrn_measured_fraction_theta_full 0.998
_diffrn_measured_fraction_theta_max 0.998
_diffrn_measurement_device '\k-geometry diffractometer'
_diffrn_measurement_device_type area_detector
_diffrn_measurement_method CCD
_diffrn_radiation_monochromator graphite
_diffrn_radiation_probe x-ray
_diffrn_radiation_type MoK\a
_diffrn_radiation_wavelength 0.71073
_diffrn_reflns_av_R_equivalents 0.0458
_diffrn_reflns_limit_h_max 35
_diffrn_reflns_limit_h_min -24
_diffrn_reflns_limit_k_max 7
_diffrn_reflns_limit_k_min -7
_diffrn_reflns_limit_l_max 9
_diffrn_reflns_limit_l_min -9
_diffrn_reflns_number 10365
_diffrn_reflns_theta_full 27.52
_diffrn_reflns_theta_max 27.52
_diffrn_reflns_theta_min 3.39
_exptl_absorpt_coefficient_mu 14.485
_exptl_absorpt_correction_T_max 0.282
_exptl_absorpt_correction_T_min 0.103
_exptl_absorpt_correction_type multi-scan
_exptl_crystal_colour yellow
_exptl_crystal_density_diffrn 2.374
_exptl_crystal_density_method 'not measured'
_exptl_crystal_description prism
_exptl_crystal_F_000 784
_exptl_crystal_size_max 0.2
_exptl_crystal_size_mid 0.12
_exptl_crystal_size_min 0.10
_refine_diff_density_max 0.72
_refine_diff_density_min -0.849
_refine_ls_abs_structure_details 'Flack H D (1983), Acta Cryst. A39, 876-881'
_refine_ls_abs_structure_Flack 0.123(8)
_refine_ls_extinction_method none
_refine_ls_goodness_of_fit_ref 1.032
_refine_ls_hydrogen_treatment constr
_refine_ls_matrix_type full
_refine_ls_number_parameters 136
_refine_ls_number_reflns 2205
_refine_ls_number_restraints 1
_refine_ls_restrained_S_all 1.032
_refine_ls_R_factor_gt 0.027
_refine_ls_shift/su_max 0
_refine_ls_structure_factor_coef Fsqd
_refine_ls_weighting_details 'calc w=1/[\s^2^(Fo^2^)+(0.0032P)^2^+0.6566P] where P=(Fo^2^+2Fc^2^)/3'
_refine_ls_weighting_scheme calc
_refine_ls_wR_factor_ref 0.0454
_reflns_number_gt 1822
_reflns_number_total 2205
_reflns_threshold_expression >2sigma(I)
_cod_data_source_file b803434f.txt
_cod_data_source_block new
_cod_depositor_comments
;
The following automatic conversions were performed:

'_refine_ls_hydrogen_treatment' value 'constr.' was replaced with the
value 'constr' as specified in the replacement file
'src/cod-tools/trunk/data/replacement-values/replacement_values.lst'.

Automatic conversion script
Id: cif_fix_values 5376 2017-05-30 11:51:03Z andrius 
;
_cod_database_code 7202072

loop_
_symmetry_equiv_pos_as_xyz
'x, y, z'
'x+1/2, y, -z+1/2'
'x+1/2, -y, -z'
'x, -y, z+1/2'

loop_
_atom_site_label
_atom_site_type_symbol
_atom_site_fract_x
_atom_site_fract_y
_atom_site_fract_z
_atom_site_U_iso_or_equiv
_atom_site_adp_type
_atom_site_occupancy
_atom_site_calc_flag
_atom_site_refinement_flags
_atom_site_disorder_group
_atom_site_disorder_assembly
S2 S 0.47586(6) 0.5847(3) 0.0081(2) 0.0321(4) Uani 1 d . . .
C1 C 0.3145(3) 0.7407(14) -0.2903(10) 0.0329(18) Uani 1 d . . .
C2 C 0.2835(3) 0.5695(14) -0.2372(9) 0.0370(18) Uani 1 d . . .
H2 H 0.296 0.4502 -0.1707 0.044 Uiso 1 calc R . .
C12 C 0.5171(3) 0.1835(13) 0.1177(12) 0.032(2) Uani 1 d . . .
H12 H 0.4853 0.1368 0.1458 0.039 Uiso 1 calc R . .
C6 C 0.2946(4) 0.9165(17) -0.3868(13) 0.039(2) Uani 1 d . . .
H6 H 0.3151 1.0323 -0.423 0.047 Uiso 1 calc R . .
C5 C 0.2451(4) 0.9259(17) -0.4313(11) 0.047(3) Uani 1 d . . .
H5 H 0.2325 1.0461 -0.4967 0.057 Uiso 1 calc R . .
C11 C 0.5568(3) 0.0410(15) 0.1496(11) 0.038(2) Uani 1 d . . .
H11 H 0.5516 -0.0994 0.1993 0.046 Uiso 1 calc R . .
C10 C 0.6032(4) 0.1096(18) 0.1072(13) 0.043(3) Uani 1 d . . .
H10 H 0.6298 0.0161 0.1307 0.052 Uiso 1 calc R . .
C4 C 0.2147(3) 0.755(2) -0.3776(12) 0.044(2) Uani 1 d . . .
H4 H 0.1813 0.7607 -0.4048 0.053 Uiso 1 calc R . .
C7 C 0.5245(2) 0.3935(11) 0.0446(8) 0.0283(16) Uani 1 d . . .
C9 C 0.6114(3) 0.3153(15) 0.0302(13) 0.046(2) Uani 1 d . . .
H9 H 0.6433 0.3579 -0.0007 0.055 Uiso 1 calc R . .
C8 C 0.5723(3) 0.4602(12) -0.0017(8) 0.0339(17) Uani 1 d . . .
H8 H 0.5779 0.5995 -0.0531 0.041 Uiso 1 calc R . .
C3 C 0.2339(3) 0.5746(14) -0.2825(9) 0.0433(19) Uani 1 d . . .
H3 H 0.2134 0.4572 -0.2493 0.052 Uiso 1 calc R . .
S1 S 0.37755(8) 0.7488(4) -0.2324(3) 0.0539(6) Uani 1 d . . .
Pb Pb 0.412419(18) 0.34159(4) -0.18456(3) 0.03837(8) Uani 1 d . . .

loop_
_atom_site_aniso_label
_atom_site_aniso_U_11
_atom_site_aniso_U_22
_atom_site_aniso_U_33
_atom_site_aniso_U_23
_atom_site_aniso_U_13
_atom_site_aniso_U_12
S2 0.0337(9) 0.0327(9) 0.0298(9) 0.0019(7) -0.0015(7) -0.0026(8)
C1 0.033(4) 0.037(5) 0.029(4) -0.004(4) 0.007(4) 0.007(4)
C2 0.034(4) 0.047(5) 0.030(4) 0.005(3) -0.004(3) 0.006(4)
C12 0.036(5) 0.037(6) 0.024(4) -0.005(4) 0.008(4) -0.005(4)
C6 0.040(6) 0.033(5) 0.046(5) 0.003(5) 0.006(5) -0.005(5)
C5 0.061(7) 0.042(5) 0.038(6) 0.004(4) -0.005(5) 0.012(6)
C11 0.045(6) 0.035(5) 0.034(5) -0.008(4) -0.002(4) 0.002(5)
C10 0.041(6) 0.048(6) 0.041(5) -0.010(5) -0.002(4) 0.006(5)
C4 0.029(5) 0.058(6) 0.046(6) -0.007(6) -0.008(4) 0.007(5)
C7 0.028(4) 0.039(5) 0.018(3) -0.006(3) -0.001(3) -0.003(3)
C9 0.028(4) 0.057(6) 0.052(6) -0.001(4) 0.001(4) -0.003(4)
C8 0.039(4) 0.035(4) 0.028(4) -0.005(3) 0.005(3) -0.008(4)
C3 0.045(5) 0.043(5) 0.042(5) 0.002(4) 0.000(4) -0.006(4)
S1 0.0317(11) 0.0352(11) 0.0947(17) -0.0053(11) -0.0024(11) 0.0039(10)
Pb 0.03423(12) 0.03164(13) 0.04925(14) -0.00260(12) -0.0014(3) -0.0035(2)

loop_
_atom_type_symbol
_atom_type_description
_atom_type_scat_dispersion_real
_atom_type_scat_dispersion_imag
_atom_type_scat_source
C C 0.003 0.002 'International Tables Vol C Tables 4.2.6.8 and 6.1.1.4'
H H 0 0 'International Tables Vol C Tables 4.2.6.8 and 6.1.1.4'
Pb Pb -3.394 10.111 'International Tables Vol C Tables 4.2.6.8 and 6.1.1.4'
S S 0.125 0.123 'International Tables Vol C Tables 4.2.6.8 and 6.1.1.4'

loop_
_geom_angle_atom_site_label_1
_geom_angle_atom_site_label_2
_geom_angle_atom_site_label_3
_geom_angle
_geom_angle_site_symmetry_1
_geom_angle_site_symmetry_3
_geom_angle_publ_flag
C7 S2 Pb 101.8(2) . . ?
C7 S2 Pb 115.6(2) . 4_565 ?
Pb S2 Pb 96.26(6) . 4_565 ?
C6 C1 C2 118.3(8) . . ?
C6 C1 S1 118.7(7) . . ?
C2 C1 S1 122.9(6) . . ?
C1 C2 C3 120.5(7) . . ?
C7 C12 C11 120.8(8) . . ?
C1 C6 C5 122.1(9) . . ?
C4 C5 C6 119.1(9) . . ?
C10 C11 C12 119.4(9) . . ?
C11 C10 C9 121.0(10) . . ?
C5 C4 C3 120.1(8) . . ?
C12 C7 C8 119.2(7) . . ?
C12 C7 S2 122.8(6) . . ?
C8 C7 S2 118.0(5) . . ?
C10 C9 C8 120.4(8) . . ?
C9 C8 C7 119.2(7) . . ?
C4 C3 C2 120.0(8) . . ?
C1 S1 Pb 110.7(3) . . ?
S1 Pb S2 78.06(6) . . ?
S1 Pb S2 88.21(6) . 4_564 ?
S2 Pb S2 86.50(5) . 4_564 ?

loop_
_geom_bond_atom_site_label_1
_geom_bond_atom_site_label_2
_geom_bond_distance
_geom_bond_site_symmetry_2
_geom_bond_publ_flag
S2 C7 1.770(7) . ?
S2 Pb 2.6604(18) . ?
S2 Pb 2.8614(17) 4_565 ?
C1 C6 1.380(12) . ?
C1 C2 1.385(11) . ?
C1 S1 1.764(8) . ?
C2 C3 1.388(10) . ?
C12 C7 1.385(10) . ?
C12 C11 1.396(11) . ?
C6 C5 1.385(13) . ?
C5 C4 1.373(14) . ?
C11 C10 1.362(13) . ?
C10 C9 1.377(13) . ?
C4 C3 1.390(13) . ?
C7 C8 1.401(9) . ?
C9 C8 1.393(11) . ?
S1 Pb 2.648(2) . ?
Pb S2 2.8614(17) 4_564 ?
